data_4027512
loop_
_publ_author_name
'Kalyan Dhara'
'Ganesh Chandra Midya'
'Jyotirmayee Dash'

_publ_section_title
;
 A Diversity-Oriented Approach to Spirocyclic and Fused Hydantoins via
 Olefin Metathesis
;
_journal_name_full 'Journal of Organic Chemistry'
_journal_page_first 8071
_journal_page_last 8082
_journal_paper_doi 10.1021/jo301234r
_journal_volume 77
_journal_year 2012
_chemical_absolute_configuration syn
_chemical_formula_moiety 'C21 H22 N2 O'
_chemical_formula_sum 'C21 H22 N2 O'
_chemical_formula_weight 318.41
_chemical_name_systematic
; 
 ? 
;
_space_group_IT_number 4
_symmetry_cell_setting monoclinic
_symmetry_space_group_name_Hall 'P 2yb'
_symmetry_space_group_name_H-M 'P 1 21 1'
_atom_sites_solution_hydrogens geom
_atom_sites_solution_primary direct
_atom_sites_solution_secondary difmap
_audit_creation_method SHELXL-97
_cell_angle_alpha 90.00
_cell_angle_beta 100.975(2)
_cell_angle_gamma 90.00
_cell_formula_units_Z 4
_cell_length_a 8.0061(6)
_cell_length_b 12.2611(9)
_cell_length_c 18.0754(15)
_cell_measurement_reflns_used 4845
_cell_measurement_temperature 273(2)
_cell_measurement_theta_max 24.15
_cell_measurement_theta_min 2.30
_cell_volume 1741.9(2)
_computing_cell_refinement 'Bruker SMART'
_computing_data_collection 'Bruker SMART'
_computing_data_reduction 'Bruker SAINT'
_computing_molecular_graphics 'Bruker SHELXTL'
_computing_publication_material 'Bruker SHELXTL'
_computing_structure_refinement 'SHELXL-97 (Sheldrick, 1997)'
_computing_structure_solution 'SHELXS-97 (Sheldrick, 1990)'
_diffrn_ambient_temperature 273(2)
_diffrn_measured_fraction_theta_full 0.999
_diffrn_measured_fraction_theta_max 0.999
_diffrn_measurement_device_type 'CCD area detector'
_diffrn_measurement_method 'phi and omega scans'
_diffrn_radiation_monochromator graphite
_diffrn_radiation_source 'fine-focus sealed tube'
_diffrn_radiation_type MoK\a
_diffrn_radiation_wavelength 0.71073
_diffrn_reflns_av_R_equivalents 0.0296
_diffrn_reflns_av_sigmaI/netI 0.0366
_diffrn_reflns_limit_h_max 10
_diffrn_reflns_limit_h_min -10
_diffrn_reflns_limit_k_max 7
_diffrn_reflns_limit_k_min -15
_diffrn_reflns_limit_l_max 23
_diffrn_reflns_limit_l_min -23
_diffrn_reflns_number 15038
_diffrn_reflns_theta_full 27.00
_diffrn_reflns_theta_max 27.00
_diffrn_reflns_theta_min 2.02
_exptl_absorpt_coefficient_mu 0.075
_exptl_absorpt_correction_type none
_exptl_crystal_colour colourless
_exptl_crystal_density_diffrn 1.214
_exptl_crystal_description Needle
_exptl_crystal_F_000 680
_exptl_crystal_size_max 0.412
_exptl_crystal_size_mid 0.125
_exptl_crystal_size_min 0.085
_refine_diff_density_max 0.112
_refine_diff_density_min -0.180
_refine_diff_density_rms 0.034
_refine_ls_abs_structure_details 'Flack H D (1983), Acta Cryst. A39, 876-881'
_refine_ls_abs_structure_Flack 0.03(13)
_refine_ls_extinction_method none
_refine_ls_goodness_of_fit_ref 1.019
_refine_ls_hydrogen_treatment constr
_refine_ls_matrix_type full
_refine_ls_number_parameters 433
_refine_ls_number_reflns 5846
_refine_ls_number_restraints 1
_refine_ls_restrained_S_all 1.019
_refine_ls_R_factor_all 0.0618
_refine_ls_R_factor_gt 0.0376
_refine_ls_shift/su_max 0.000
_refine_ls_shift/su_mean 0.000
_refine_ls_structure_factor_coef Fsqd
_refine_ls_weighting_details 'calc w=1/[\s^2^(Fo^2^)+(0.0486P)^2^+0.0985P] where P=(Fo^2^+2Fc^2^)/3'
_refine_ls_weighting_scheme calc
_refine_ls_wR_factor_gt 0.0861
_refine_ls_wR_factor_ref 0.1006
_reflns_number_gt 4280
_reflns_number_total 5846
_reflns_threshold_expression >2sigma(I)
_cod_data_source_file jo301234r_si_001_2.cif
_cod_data_source_block 17
_cod_database_code 4027512

loop_
_symmetry_equiv_pos_as_xyz
'x, y, z'
'-x, y+1/2, -z'

loop_
_atom_site_label
_atom_site_type_symbol
_atom_site_fract_x
_atom_site_fract_y
_atom_site_fract_z
_atom_site_U_iso_or_equiv
_atom_site_adp_type
_atom_site_occupancy
_atom_site_symmetry_multiplicity
_atom_site_calc_flag
_atom_site_refinement_flags
O1 O 0.4451(2) 0.28848(16) 0.58668(11) 0.0927(6) Uani 1 1 d .
O2 O 0.9456(2) 0.19850(15) 0.03034(9) 0.0759(5) Uani 1 1 d .
N1 N 0.4423(2) 0.10122(16) 0.56357(9) 0.0557(4) Uani 1 1 d .
N2 N 0.4998(2) 0.15956(15) 0.68232(10) 0.0595(5) Uani 1 1 d .
N3 N 0.9741(2) 0.18728(15) 0.16033(9) 0.0547(4) Uani 1 1 d .
N4 N 0.94321(19) 0.35119(15) 0.10615(9) 0.0520(4) Uani 1 1 d .
C1 C -0.1895(4) 0.0546(5) 0.46980(18) 0.1117(13) Uani 1 1 d .
H1 H -0.3056 0.0436 0.4667 0.134 Uiso 1 1 calc R
C2 C -0.0946(4) -0.0207(3) 0.44184(18) 0.1009(11) Uani 1 1 d .
H2 H -0.1457 -0.0834 0.4189 0.121 Uiso 1 1 calc R
C3 C 0.0789(3) -0.0044(2) 0.44748(14) 0.0741(7) Uani 1 1 d .
H3 H 0.1434 -0.0569 0.4285 0.089 Uiso 1 1 calc R
C4 C 0.1567(3) 0.0876(2) 0.48046(10) 0.0531(5) Uani 1 1 d .
C5 C 0.3444(3) 0.1057(2) 0.48650(11) 0.0688(7) Uani 1 1 d .
H5A H 0.3883 0.0509 0.4565 0.083 Uiso 1 1 calc R
H5B H 0.3618 0.1764 0.4652 0.083 Uiso 1 1 calc R
C6 C 0.4608(3) 0.1933(2) 0.60843(12) 0.0619(6) Uani 1 1 d .
C7 C 0.5687(3) 0.2338(2) 0.74374(13) 0.0681(7) Uani 1 1 d .
H7A H 0.5309 0.2094 0.7889 0.082 Uiso 1 1 calc R
H7B H 0.5206 0.3056 0.7314 0.082 Uiso 1 1 calc R
C8 C 0.7605(3) 0.24429(19) 0.76152(12) 0.0541(5) Uani 1 1 d .
C9 C 0.8575(3) 0.2497(2) 0.70609(14) 0.0744(7) Uani 1 1 d .
H9 H 0.8053 0.2424 0.6558 0.089 Uiso 1 1 calc R
C10 C 1.0304(4) 0.2659(3) 0.72444(17) 0.0859(8) Uani 1 1 d .
H10 H 1.0941 0.2694 0.6865 0.103 Uiso 1 1 calc R
C11 C 1.1099(3) 0.2770(2) 0.79855(18) 0.0816(8) Uani 1 1 d .
H11 H 1.2267 0.2886 0.8108 0.098 Uiso 1 1 calc R
C12 C -0.1157(4) 0.1448(4) 0.50179(16) 0.1208(16) Uani 1 1 d .
H12 H -0.1814 0.1965 0.5208 0.145 Uiso 1 1 calc R
C13 C 0.0564(4) 0.1630(3) 0.50727(15) 0.0859(9) Uani 1 1 d .
H13 H 0.1048 0.2270 0.5293 0.103 Uiso 1 1 calc R
C14 C 0.4290(2) 0.00689(18) 0.61121(11) 0.0505(5) Uani 1 1 d .
H14 H 0.3108 -0.0001 0.6179 0.061 Uiso 1 1 calc R
C15 C 0.4904(3) -0.1026(2) 0.59013(15) 0.0715(7) Uani 1 1 d .
H15A H 0.4115 -0.1326 0.5476 0.086 Uiso 1 1 calc R
H15B H 0.6010 -0.0956 0.5762 0.086 Uiso 1 1 calc R
C16 C 0.5018(3) -0.1756(2) 0.65686(18) 0.0804(8) Uani 1 1 d .
H16 H 0.5097 -0.2502 0.6492 0.096 Uiso 1 1 calc R
C17 C 0.5015(3) -0.1420(2) 0.72506(18) 0.0767(8) Uani 1 1 d .
H17 H 0.5045 -0.1949 0.7622 0.092 Uiso 1 1 calc R
C18 C 0.4968(3) -0.0247(2) 0.74886(13) 0.0668(7) Uani 1 1 d .
H18A H 0.5803 -0.0119 0.7944 0.080 Uiso 1 1 calc R
H18B H 0.3851 -0.0065 0.7586 0.080 Uiso 1 1 calc R
C19 C 0.5370(2) 0.04404(19) 0.68467(11) 0.0503(5) Uani 1 1 d .
H19 H 0.6571 0.0339 0.6819 0.060 Uiso 1 1 calc R
C20 C 0.8432(3) 0.2536(2) 0.83517(12) 0.0622(6) Uani 1 1 d .
H20 H 0.7808 0.2481 0.8735 0.075 Uiso 1 1 calc R
C21 C 1.0162(3) 0.2707(2) 0.85364(15) 0.0753(7) Uani 1 1 d .
H21 H 1.0689 0.2780 0.9039 0.090 Uiso 1 1 calc R
C22 C 1.5768(3) 0.0423(2) 0.23308(19) 0.0852(8) Uani 1 1 d .
H22 H 1.6941 0.0345 0.2469 0.102 Uiso 1 1 calc R
C23 C 1.4754(4) 0.0226(2) 0.28378(16) 0.0838(8) Uani 1 1 d .
H23 H 1.5233 0.0017 0.3327 0.101 Uiso 1 1 calc R
C24 C 1.3017(3) 0.0334(2) 0.26297(13) 0.0696(7) Uani 1 1 d .
H24 H 1.2334 0.0193 0.2981 0.084 Uiso 1 1 calc R
C25 C 1.2273(3) 0.06483(16) 0.19121(11) 0.0506(5) Uani 1 1 d .
C26 C 1.0363(3) 0.07512(19) 0.16831(13) 0.0642(6) Uani 1 1 d .
H26A H 1.0000 0.0376 0.1207 0.077 Uiso 1 1 calc R
H26B H 0.9839 0.0385 0.2057 0.077 Uiso 1 1 calc R
C27 C 0.9529(2) 0.2412(2) 0.09254(12) 0.0547(5) Uani 1 1 d .
C28 C 0.8601(3) 0.4253(2) 0.04700(13) 0.0639(6) Uani 1 1 d .
H28A H 0.8745 0.3967 -0.0014 0.077 Uiso 1 1 calc R
H28B H 0.9170 0.4954 0.0539 0.077 Uiso 1 1 calc R
C29 C 0.6730(3) 0.4424(2) 0.04530(12) 0.0567(6) Uani 1 1 d .
C30 C 0.5611(3) 0.3557(3) 0.03931(17) 0.0896(9) Uani 1 1 d .
H30 H 0.6020 0.2849 0.0378 0.108 Uiso 1 1 calc R
C31 C 0.3898(4) 0.3729(4) 0.0356(2) 0.1152(12) Uani 1 1 d .
H31 H 0.3170 0.3133 0.0323 0.138 Uiso 1 1 calc R
C32 C 0.3261(4) 0.4733(5) 0.03656(19) 0.1149(14) Uani 1 1 d .
H32 H 0.2095 0.4836 0.0317 0.138 Uiso 1 1 calc R
C33 C 1.5056(4) 0.0736(3) 0.16173(19) 0.1023(11) Uani 1 1 d .
H33 H 1.5747 0.0872 0.1268 0.123 Uiso 1 1 calc R
C34 C 1.3309(3) 0.0853(3) 0.14097(13) 0.0808(8) Uani 1 1 d .
H34 H 1.2836 0.1073 0.0922 0.097 Uiso 1 1 calc R
C35 C 0.9241(2) 0.36643(18) 0.18391(10) 0.0472(5) Uani 1 1 d .
H35 H 0.8034 0.3596 0.1866 0.057 Uiso 1 1 calc R
C36 C 0.9936(3) 0.46854(19) 0.22465(12) 0.0604(6) Uani 1 1 d .
H36A H 1.1064 0.4840 0.2151 0.073 Uiso 1 1 calc R
H36B H 0.9203 0.5301 0.2074 0.073 Uiso 1 1 calc R
C37 C 1.0010(3) 0.4500(2) 0.30729(14) 0.0681(7) Uani 1 1 d .
H37 H 1.0162 0.5106 0.3388 0.082 Uiso 1 1 calc R
C38 C 0.9877(3) 0.3541(3) 0.33844(13) 0.0713(7) Uani 1 1 d .
H38 H 0.9900 0.3521 0.3901 0.086 Uiso 1 1 calc R
C39 C 0.9689(3) 0.2474(2) 0.29625(12) 0.0656(6) Uani 1 1 d .
H39A H 0.8522 0.2219 0.2892 0.079 Uiso 1 1 calc R
H39B H 1.0424 0.1925 0.3242 0.079 Uiso 1 1 calc R
C40 C 1.0183(2) 0.26760(17) 0.22095(11) 0.0494(5) Uani 1 1 d .
H40 H 1.1408 0.2819 0.2290 0.059 Uiso 1 1 calc R
C41 C 0.6070(3) 0.5447(2) 0.04979(13) 0.0742(7) Uani 1 1 d .
H41 H 0.6794 0.6046 0.0563 0.089 Uiso 1 1 calc R
C42 C 0.4330(4) 0.5601(3) 0.04475(16) 0.0983(11) Uani 1 1 d .
H42 H 0.3899 0.6301 0.0470 0.118 Uiso 1 1 calc R

loop_
_atom_site_aniso_label
_atom_site_aniso_U_11
_atom_site_aniso_U_22
_atom_site_aniso_U_33
_atom_site_aniso_U_23
_atom_site_aniso_U_13
_atom_site_aniso_U_12
O1 0.1044(14) 0.0600(14) 0.0985(14) 0.0211(11) -0.0190(11) -0.0067(10)
O2 0.0783(11) 0.0880(13) 0.0588(10) -0.0198(9) 0.0065(7) 0.0094(9)
N1 0.0551(11) 0.0621(13) 0.0471(9) 0.0092(9) 0.0030(7) -0.0071(9)
N2 0.0600(11) 0.0571(14) 0.0567(11) -0.0029(8) -0.0006(8) 0.0022(9)
N3 0.0548(10) 0.0478(12) 0.0593(11) -0.0068(9) 0.0052(8) 0.0025(8)
N4 0.0439(9) 0.0576(13) 0.0534(10) -0.0001(9) 0.0066(7) 0.0065(8)
C1 0.0583(18) 0.201(5) 0.0737(19) 0.025(2) 0.0080(15) 0.007(2)
C2 0.080(2) 0.102(3) 0.105(2) 0.0263(19) -0.0219(18) -0.0333(18)
C3 0.0721(17) 0.0684(19) 0.0764(16) 0.0011(13) 0.0006(12) 0.0062(13)
C4 0.0559(12) 0.0639(16) 0.0363(9) 0.0058(10) 0.0008(8) -0.0019(11)
C5 0.0622(14) 0.095(2) 0.0488(12) 0.0102(12) 0.0086(10) -0.0139(13)
C6 0.0592(13) 0.0570(17) 0.0634(14) 0.0126(13) -0.0038(10) -0.0017(11)
C7 0.0653(15) 0.0699(18) 0.0675(14) -0.0148(12) 0.0090(12) 0.0032(12)
C8 0.0616(13) 0.0454(13) 0.0560(12) -0.0058(10) 0.0126(10) -0.0007(10)
C9 0.0778(17) 0.086(2) 0.0601(14) 0.0016(12) 0.0157(12) -0.0021(14)
C10 0.089(2) 0.089(2) 0.090(2) 0.0046(16) 0.0441(17) -0.0086(16)
C11 0.0637(16) 0.075(2) 0.106(2) -0.0056(16) 0.0150(16) -0.0102(13)
C12 0.079(2) 0.213(5) 0.0643(18) -0.029(2) -0.0016(15) 0.056(3)
C13 0.084(2) 0.099(2) 0.0649(15) -0.0251(14) -0.0097(13) 0.0213(16)
C14 0.0439(11) 0.0519(14) 0.0568(12) 0.0028(9) 0.0124(9) -0.0003(9)
C15 0.0682(16) 0.0637(18) 0.0831(17) -0.0074(13) 0.0154(13) 0.0045(12)
C16 0.0740(18) 0.0571(19) 0.111(2) 0.0113(16) 0.0202(15) 0.0072(12)
C17 0.0575(15) 0.071(2) 0.103(2) 0.0390(17) 0.0192(13) 0.0078(12)
C18 0.0540(13) 0.089(2) 0.0585(13) 0.0158(12) 0.0134(10) 0.0015(12)
C19 0.0420(11) 0.0587(15) 0.0494(11) 0.0079(9) 0.0069(8) 0.0044(9)
C20 0.0665(15) 0.0637(16) 0.0568(13) -0.0080(11) 0.0131(11) -0.0036(12)
C21 0.0693(17) 0.077(2) 0.0743(16) -0.0119(13) 0.0003(13) -0.0062(13)
C22 0.0612(16) 0.0671(19) 0.124(2) -0.0087(17) 0.0085(16) 0.0084(13)
C23 0.089(2) 0.081(2) 0.0726(16) -0.0037(14) -0.0049(15) 0.0258(15)
C24 0.0817(17) 0.0667(18) 0.0645(14) 0.0092(12) 0.0245(12) 0.0169(13)
C25 0.0609(13) 0.0349(12) 0.0580(12) -0.0046(9) 0.0163(9) 0.0026(9)
C26 0.0645(14) 0.0492(17) 0.0779(15) -0.0082(11) 0.0111(11) -0.0019(11)
C27 0.0436(11) 0.0663(16) 0.0526(12) -0.0101(11) 0.0055(9) 0.0020(10)
C28 0.0565(13) 0.0719(18) 0.0630(13) 0.0134(12) 0.0106(10) 0.0088(11)
C29 0.0506(12) 0.0665(17) 0.0518(11) 0.0102(10) 0.0067(9) 0.0077(11)
C30 0.0603(16) 0.082(2) 0.119(2) -0.0044(17) -0.0030(14) -0.0044(15)
C31 0.0556(18) 0.147(4) 0.133(3) 0.013(3) -0.0068(17) -0.019(2)
C32 0.0569(18) 0.189(5) 0.099(2) 0.048(3) 0.0145(16) 0.027(2)
C33 0.084(2) 0.113(3) 0.123(3) 0.031(2) 0.0514(19) 0.0227(19)
C34 0.0816(18) 0.100(2) 0.0662(14) 0.0119(14) 0.0276(13) 0.0225(15)
C35 0.0362(10) 0.0525(13) 0.0524(11) -0.0071(9) 0.0069(8) 0.0005(9)
C36 0.0526(13) 0.0530(16) 0.0745(15) -0.0112(11) 0.0090(10) -0.0049(10)
C37 0.0572(14) 0.075(2) 0.0704(15) -0.0291(14) 0.0085(11) -0.0020(12)
C38 0.0718(16) 0.088(2) 0.0545(13) -0.0118(14) 0.0117(11) 0.0042(14)
C39 0.0716(15) 0.0684(17) 0.0575(13) 0.0011(11) 0.0141(11) 0.0065(12)
C40 0.0426(11) 0.0511(14) 0.0532(11) -0.0080(9) 0.0055(9) 0.0006(9)
C41 0.0768(17) 0.078(2) 0.0697(15) 0.0172(13) 0.0194(12) 0.0126(14)
C42 0.092(2) 0.128(3) 0.0820(19) 0.0341(18) 0.0337(16) 0.057(2)

loop_
_atom_type_symbol
_atom_type_description
_atom_type_scat_dispersion_real
_atom_type_scat_dispersion_imag
_atom_type_scat_source
C C 0.0033 0.0016 'International Tables Vol C Tables 4.2.6.8 and 6.1.1.4'
H H 0.0000 0.0000 'International Tables Vol C Tables 4.2.6.8 and 6.1.1.4'
N N 0.0061 0.0033 'International Tables Vol C Tables 4.2.6.8 and 6.1.1.4'
O O 0.0106 0.0060 'International Tables Vol C Tables 4.2.6.8 and 6.1.1.4'

loop_
_geom_angle_atom_site_label_1
_geom_angle_atom_site_label_2
_geom_angle_atom_site_label_3
_geom_angle
C6 N1 C14 108.26(16)
C6 N1 C5 120.42(19)
C14 N1 C5 120.38(18)
C6 N2 C19 109.28(19)
C6 N2 C7 122.3(2)
C19 N2 C7 122.84(18)
C27 N3 C26 121.53(18)
C27 N3 C40 108.36(18)
C26 N3 C40 121.98(17)
C27 N4 C35 108.57(16)
C27 N4 C28 120.76(18)
C35 N4 C28 120.63(17)
C12 C1 C2 119.6(3)
C12 C1 H1 120.2
C2 C1 H1 120.2
C1 C2 C3 119.9(3)
C1 C2 H2 120.0
C3 C2 H2 120.0
C4 C3 C2 121.1(3)
C4 C3 H3 119.4
C2 C3 H3 119.4
C3 C4 C13 117.4(2)
C3 C4 C5 121.3(2)
C13 C4 C5 121.3(2)
N1 C5 C4 114.24(16)
N1 C5 H5A 108.7
C4 C5 H5A 108.7
N1 C5 H5B 108.7
C4 C5 H5B 108.7
H5A C5 H5B 107.6
O1 C6 N2 125.8(2)
O1 C6 N1 126.5(2)
N2 C6 N1 107.7(2)
N2 C7 C8 115.81(19)
N2 C7 H7A 108.3
C8 C7 H7A 108.3
N2 C7 H7B 108.3
C8 C7 H7B 108.3
H7A C7 H7B 107.4
C20 C8 C9 117.7(2)
C20 C8 C7 119.66(19)
C9 C8 C7 122.6(2)
C10 C9 C8 120.7(2)
C10 C9 H9 119.6
C8 C9 H9 119.6
C9 C10 C11 120.4(2)
C9 C10 H10 119.8
C11 C10 H10 119.8
C21 C11 C10 119.4(2)
C21 C11 H11 120.3
C10 C11 H11 120.3
C1 C12 C13 121.3(3)
C1 C12 H12 119.4
C13 C12 H12 119.4
C4 C13 C12 120.6(3)
C4 C13 H13 119.7
C12 C13 H13 119.7
N1 C14 C15 119.64(18)
N1 C14 C19 100.72(17)
C15 C14 C19 109.39(18)
N1 C14 H14 108.8
C15 C14 H14 108.8
C19 C14 H14 108.8
C16 C15 C14 107.7(2)
C16 C15 H15A 110.2
C14 C15 H15A 110.2
C16 C15 H15B 110.2
C14 C15 H15B 110.2
H15A C15 H15B 108.5
C17 C16 C15 124.5(3)
C17 C16 H16 117.7
C15 C16 H16 117.7
C16 C17 C18 125.3(2)
C16 C17 H17 117.3
C18 C17 H17 117.3
C17 C18 C19 107.0(2)
C17 C18 H18A 110.3
C19 C18 H18A 110.3
C17 C18 H18B 110.3
C19 C18 H18B 110.3
H18A C18 H18B 108.6
N2 C19 C14 100.91(16)
N2 C19 C18 119.6(2)
C14 C19 C18 109.59(19)
N2 C19 H19 108.7
C14 C19 H19 108.7
C18 C19 H19 108.7
C8 C20 C21 121.6(2)
C8 C20 H20 119.2
C21 C20 H20 119.2
C11 C21 C20 120.1(2)
C11 C21 H21 120.0
C20 C21 H21 120.0
C23 C22 C33 119.6(3)
C23 C22 H22 120.2
C33 C22 H22 120.2
C22 C23 C24 120.1(3)
C22 C23 H23 119.9
C24 C23 H23 119.9
C25 C24 C23 121.3(2)
C25 C24 H24 119.4
C23 C24 H24 119.4
C34 C25 C24 118.0(2)
C34 C25 C26 120.9(2)
C24 C25 C26 121.04(19)
N3 C26 C25 114.44(18)
N3 C26 H26A 108.7
C25 C26 H26A 108.7
N3 C26 H26B 108.7
C25 C26 H26B 108.7
H26A C26 H26B 107.6
O2 C27 N3 125.9(2)
O2 C27 N4 125.8(2)
N3 C27 N4 108.28(17)
N4 C28 C29 114.39(18)
N4 C28 H28A 108.7
C29 C28 H28A 108.7
N4 C28 H28B 108.7
C29 C28 H28B 108.7
H28A C28 H28B 107.6
C41 C29 C30 117.2(2)
C41 C29 C28 121.3(2)
C30 C29 C28 121.5(2)
C31 C30 C29 120.8(3)
C31 C30 H30 119.6
C29 C30 H30 119.6
C32 C31 C30 121.3(4)
C32 C31 H31 119.3
C30 C31 H31 119.3
C31 C32 C42 119.4(3)
C31 C32 H32 120.3
C42 C32 H32 120.3
C22 C33 C34 120.3(3)
C22 C33 H33 119.9
C34 C33 H33 119.9
C25 C34 C33 120.7(2)
C25 C34 H34 119.6
C33 C34 H34 119.6
N4 C35 C36 118.86(18)
N4 C35 C40 100.90(15)
C36 C35 C40 110.05(16)
N4 C35 H35 108.8
C36 C35 H35 108.8
C40 C35 H35 108.8
C37 C36 C35 107.6(2)
C37 C36 H36A 110.2
C35 C36 H36A 110.2
C37 C36 H36B 110.2
C35 C36 H36B 110.2
H36A C36 H36B 108.5
C38 C37 C36 124.7(2)
C38 C37 H37 117.6
C36 C37 H37 117.6
C37 C38 C39 124.5(2)
C37 C38 H38 117.7
C39 C38 H38 117.7
C38 C39 C40 107.2(2)
C38 C39 H39A 110.3
C40 C39 H39A 110.3
C38 C39 H39B 110.3
C40 C39 H39B 110.3
H39A C39 H39B 108.5
N3 C40 C39 119.79(19)
N3 C40 C35 100.26(15)
C39 C40 C35 109.65(16)
N3 C40 H40 108.8
C39 C40 H40 108.8
C35 C40 H40 108.8
C29 C41 C42 120.9(3)
C29 C41 H41 119.6
C42 C41 H41 119.6
C32 C42 C41 120.2(3)
C32 C42 H42 119.9
C41 C42 H42 119.9

loop_
_geom_bond_atom_site_label_1
_geom_bond_atom_site_label_2
_geom_bond_distance
O1 C6 1.230(3)
O2 C27 1.231(2)
N1 C6 1.381(3)
N1 C14 1.458(3)
N1 C5 1.464(2)
N2 C6 1.376(3)
N2 C19 1.446(3)
N2 C7 1.460(3)
N3 C27 1.374(3)
N3 C26 1.460(3)
N3 C40 1.466(3)
N4 C27 1.376(3)
N4 C35 1.455(2)
N4 C28 1.463(3)
C1 C12 1.333(6)
C1 C2 1.354(5)
C1 H1 0.9300
C2 C3 1.388(4)
C2 H2 0.9300
C3 C4 1.369(3)
C3 H3 0.9300
C4 C13 1.373(3)
C4 C5 1.502(3)
C5 H5A 0.9700
C5 H5B 0.9700
C7 C8 1.513(3)
C7 H7A 0.9700
C7 H7B 0.9700
C8 C20 1.374(3)
C8 C9 1.381(3)
C9 C10 1.375(4)
C9 H9 0.9300
C10 C11 1.376(4)
C10 H10 0.9300
C11 C21 1.358(4)
C11 H11 0.9300
C12 C13 1.380(4)
C12 H12 0.9300
C13 H13 0.9300
C14 C15 1.504(3)
C14 C19 1.510(3)
C14 H14 0.9800
C15 C16 1.490(4)
C15 H15A 0.9700
C15 H15B 0.9700
C16 C17 1.300(4)
C16 H16 0.9300
C17 C18 1.504(4)
C17 H17 0.9300
C18 C19 1.518(3)
C18 H18A 0.9700
C18 H18B 0.9700
C19 H19 0.9800
C20 C21 1.378(3)
C20 H20 0.9300
C21 H21 0.9300
C22 C23 1.357(4)
C22 C33 1.362(4)
C22 H22 0.9300
C23 C24 1.376(4)
C23 H23 0.9300
C24 C25 1.375(3)
C24 H24 0.9300
C25 C34 1.365(3)
C25 C26 1.512(3)
C26 H26A 0.9700
C26 H26B 0.9700
C28 C29 1.508(3)
C28 H28A 0.9700
C28 H28B 0.9700
C29 C41 1.369(4)
C29 C30 1.380(4)
C30 C31 1.376(4)
C30 H30 0.9300
C31 C32 1.333(6)
C31 H31 0.9300
C32 C42 1.356(5)
C32 H32 0.9300
C33 C34 1.385(4)
C33 H33 0.9300
C34 H34 0.9300
C35 C36 1.504(3)
C35 C40 1.514(3)
C35 H35 0.9800
C36 C37 1.501(3)
C36 H36A 0.9700
C36 H36B 0.9700
C37 C38 1.317(4)
C37 H37 0.9300
C38 C39 1.508(4)
C38 H38 0.9300
C39 C40 1.508(3)
C39 H39A 0.9700
C39 H39B 0.9700
C40 H40 0.9800
C41 C42 1.391(4)
C41 H41 0.9300
C42 H42 0.9300
